data_1567285
loop_
_publ_author_name
'Heck, Joshua'
'Metz, Fabian'
'Buchenau, S\"oren'
'Teubner, Melissa'
'Grimm-Lebsanft, Benjamin'
'Spaniol, Thomas P.'
'Hoffmann, Alexander'
'R\"ubhausen, Michael A.'
'Herres-Pawlis, Sonja'

_publ_section_title
;
 Manipulating electron transfer -- the influence of substituents on novel
 copper guanidine quinolinyl complexes
;
_journal_issue 28
_journal_name_full 'Chemical Science'
_journal_page_first 8274
_journal_page_last 8288
_journal_paper_doi 10.1039/D2SC02910C
_journal_volume 13
_journal_year 2022
_chemical_formula_moiety 'C16 H23 N5'
_chemical_formula_sum 'C16 H23 N5'
_chemical_formula_weight 285.39
_space_group_crystal_system orthorhombic
_space_group_IT_number 33
_space_group_name_Hall 'P 2c -2n'
_space_group_name_H-M_alt 'P n a 21'
_atom_sites_solution_hydrogens geom
_audit_creation_method SHELXL-2018/3
_audit_update_record
;
2022-01-06 deposited with the CCDC.	2022-07-06 downloaded from the CCDC.
;
_cell_angle_alpha 90
_cell_angle_beta 90
_cell_angle_gamma 90
_cell_formula_units_Z 4
_cell_length_a 15.194(3)
_cell_length_b 11.576(2)
_cell_length_c 8.9945(18)
_cell_measurement_reflns_used 40225
_cell_measurement_temperature 100(2)
_cell_measurement_theta_max 33.69
_cell_measurement_theta_min 2.21
_cell_volume 1582.0(5)
_computing_cell_refinement
;
X-Area Recipe 1.33.0.0 (STOE, 2015)
;
_computing_data_collection
;
X-Area Pilatus3_SV 1.31.131.0 (STOE, 2017)
;
_computing_data_reduction
;
X-Area Integrate 1.71.0.0 (STOE, 2016)
X-Area LANA 1.71.4.0 (STOE, 2017)
;
_computing_molecular_graphics SHELXT
_computing_publication_material
;
STOE & Cie GmbH, X-Area, software package for collecting single-crystal or
multi-domain crystal data on STOE area-detector diffractometers, for image 
processing, for the correction and scaling of reflection intensities and 
for outlier rejection, version 1.77, Darmstadt 2016
;
_computing_structure_refinement 'SHELXL-2018/3 (Sheldrick, 2018)'
_computing_structure_solution 'SHELXT 2014/4 (Sheldrick, 2014)'
_diffrn_ambient_temperature 100
_diffrn_detector 'Hybrid Pixel Counting Detector'
_diffrn_detector_area_resol_mean 5.81
_diffrn_detector_type 'Dectris Pilatus 200K'
_diffrn_measured_fraction_theta_full 1.000
_diffrn_measured_fraction_theta_max 0.975
_diffrn_measurement_details ' 2472 frames, detector distance = 60 mm'
_diffrn_measurement_device '4-circle diffractometer'
_diffrn_measurement_device_type 'STOE STADIVARI'
_diffrn_measurement_method 'rotation method, \w scans'
_diffrn_radiation_collimation '0.6 mm diameter'
_diffrn_radiation_monochromator 'Graded multilayer mirror'
_diffrn_radiation_polarisn_norm 270
_diffrn_radiation_probe x-ray
_diffrn_radiation_type 'Mo K\a'
_diffrn_radiation_wavelength 0.71073
_diffrn_reflns_av_R_equivalents 0.0288
_diffrn_reflns_av_unetI/netI 0.0175
_diffrn_reflns_Laue_measured_fraction_full 1.000
_diffrn_reflns_Laue_measured_fraction_max 0.975
_diffrn_reflns_limit_h_max 23
_diffrn_reflns_limit_h_min -23
_diffrn_reflns_limit_k_max 17
_diffrn_reflns_limit_k_min -17
_diffrn_reflns_limit_l_max 13
_diffrn_reflns_limit_l_min -13
_diffrn_reflns_number 28900
_diffrn_reflns_point_group_measured_fraction_full 0.999
_diffrn_reflns_point_group_measured_fraction_max 0.952
_diffrn_reflns_theta_full 25.242
_diffrn_reflns_theta_max 33.626
_diffrn_reflns_theta_min 2.212
_diffrn_source 'Genix Mo'
_diffrn_source_current 1.000
_diffrn_source_power 0.050
_diffrn_source_voltage 50
_exptl_absorpt_coefficient_mu 0.075
_exptl_absorpt_correction_T_max 0.9884
_exptl_absorpt_correction_T_min 0.5544
_exptl_absorpt_correction_type multi-scan
_exptl_absorpt_process_details
;
STOE X-Red32, absorption correction by Gaussian integration, analogous to
P. Coppens, "The Evaluation of Absorption and Extinction in Single-Crystal
Structure Analysis", published in: F. R. Ahmed (Editor), "Crystallographic
Computing", Munksgaard, Copenhagen (1970), 255 - 270.
;
_exptl_crystal_colour colourless
_exptl_crystal_density_diffrn 1.198
_exptl_crystal_description block
_exptl_crystal_F_000 616
_exptl_crystal_size_max 0.240
_exptl_crystal_size_mid 0.190
_exptl_crystal_size_min 0.140
_refine_diff_density_max 0.338
_refine_diff_density_min -0.186
_refine_diff_density_rms 0.045
_refine_ls_abs_structure_details
;
 Flack x determined using 2480 quotients [(I+)-(I-)]/[(I+)+(I-)]
 (Parsons, Flack and Wagner, Acta Cryst. B69 (2013) 249-259).
;
_refine_ls_abs_structure_Flack 0.6(4)
_refine_ls_extinction_method none
_refine_ls_goodness_of_fit_ref 1.083
_refine_ls_hydrogen_treatment constr
_refine_ls_matrix_type full
_refine_ls_number_parameters 196
_refine_ls_number_reflns 5975
_refine_ls_number_restraints 1
_refine_ls_restrained_S_all 1.083
_refine_ls_R_factor_all 0.0428
_refine_ls_R_factor_gt 0.0387
_refine_ls_shift/su_max 0.000
_refine_ls_shift/su_mean 0.000
_refine_ls_structure_factor_coef Fsqd
_refine_ls_weighting_details 'w=1/[\s^2^(Fo^2^)+(0.0502P)^2^+0.3424P] where P=(Fo^2^+2Fc^2^)/3'
_refine_ls_weighting_scheme calc
_refine_ls_wR_factor_gt 0.0956
_refine_ls_wR_factor_ref 0.0994
_reflns_Friedel_coverage 0.855
_reflns_Friedel_fraction_full 0.999
_reflns_Friedel_fraction_max 0.927
_reflns_number_gt 5643
_reflns_number_total 5975
_reflns_threshold_expression 'I > 2\s(I)'
_cod_data_source_file d2sc02910c2.cif
_cod_data_source_block L6
_cod_database_code 1567285
_shelx_shelxl_version_number 2018/3
_shelx_space_group_comment
;
The symmetry employed for this shelxl refinement is uniquely defined
by the following loop, which should always be used as a source of
symmetry information in preference to the above space-group names.
They are only intended as comments.
;
_shelx_estimated_absorpt_t_min 0.982
_shelx_estimated_absorpt_t_max 0.990
_exptl_absorpt_special_details
;
Afterwards scaling of reflection intensities was performed within STOE LANA.
J. Koziskova, F. Hahn, J. Richter, J. Kozisek, "Comparison of different
absorption corrections on the model structure of tetrakis(\m~2~-acetato)-
diaqua-di-copper(II)", Acta Chimica Slovaca, vol. 9, no. 2, 2016, pp. 136 - 140.
;

loop_
_space_group_symop_operation_xyz
'x, y, z'
'-x, -y, z+1/2'
'x+1/2, -y+1/2, z'
'-x+1/2, y+1/2, z+1/2'

loop_
_atom_site_label
_atom_site_type_symbol
_atom_site_fract_x
_atom_site_fract_y
_atom_site_fract_z
_atom_site_U_iso_or_equiv
_atom_site_adp_type
_atom_site_occupancy
_atom_site_site_symmetry_order
_atom_site_calc_flag
_atom_site_refinement_flags_posn
_atom_site_refinement_flags_adp
_atom_site_refinement_flags_occupancy
_atom_site_disorder_assembly
_atom_site_disorder_group
N1 N 0.53162(8) 0.68118(10) 0.20268(13) 0.0168(2) Uani 1 1 d . . . . .
C1 C 0.58995(9) 0.60132(11) 0.22809(15) 0.0156(2) Uani 1 1 d . . . . .
N2 N 0.66499(8) 0.59884(10) 0.14217(14) 0.0175(2) Uani 1 1 d . . . . .
C2 C 0.68592(10) 0.69808(13) 0.05160(17) 0.0207(2) Uani 1 1 d . . . . .
H2A H 0.749205 0.699001 0.030629 0.031 Uiso 1 1 calc R U . . .
H2B H 0.669583 0.768782 0.104794 0.031 Uiso 1 1 calc R U . . .
H2C H 0.653160 0.693814 -0.042099 0.031 Uiso 1 1 calc R U . . .
N3 N 0.58243(8) 0.51069(10) 0.32645(15) 0.0194(2) Uani 1 1 d . . . . .
C3 C 0.70304(11) 0.49044(14) 0.0920(2) 0.0262(3) Uani 1 1 d . . . . .
H3A H 0.699304 0.485852 -0.016618 0.039 Uiso 1 1 calc R U . . .
H3B H 0.670595 0.425807 0.136133 0.039 Uiso 1 1 calc R U . . .
H3C H 0.764863 0.486576 0.122634 0.039 Uiso 1 1 calc R U . . .
C6 C 0.61619(9) 0.77753(13) 0.62034(16) 0.0187(2) Uani 1 1 d . . . . .
H6 H 0.676258 0.765862 0.645513 0.022 Uiso 1 1 calc R U . . .
N5 N 0.41602(8) 0.90061(10) 0.79745(13) 0.0178(2) Uani 1 1 d . . . . .
C5 C 0.49666(11) 0.47558(13) 0.3811(2) 0.0251(3) Uani 1 1 d . . . . .
H5A H 0.452052 0.490990 0.304964 0.038 Uiso 1 1 calc R U . . .
H5B H 0.482510 0.519219 0.471366 0.038 Uiso 1 1 calc R U . . .
H5C H 0.497490 0.392804 0.403943 0.038 Uiso 1 1 calc R U . . .
N4 N 0.59034(8) 0.74408(10) 0.48702(13) 0.0170(2) Uani 1 1 d . . . . .
C4 C 0.65576(12) 0.47474(15) 0.4189(2) 0.0279(3) Uani 1 1 d . . . . .
H4A H 0.662777 0.390745 0.412234 0.042 Uiso 1 1 calc R U . . .
H4B H 0.644293 0.496613 0.522310 0.042 Uiso 1 1 calc R U . . .
H4C H 0.709730 0.512592 0.384415 0.042 Uiso 1 1 calc R U . . .
C7 C 0.56181(9) 0.82910(12) 0.72805(15) 0.0179(2) Uani 1 1 d . . . . .
H7 H 0.585386 0.851355 0.821583 0.021 Uiso 1 1 calc R U . . .
C8 C 0.47378(9) 0.84718(11) 0.69683(14) 0.0151(2) Uani 1 1 d . . . . .
C9 C 0.44100(9) 0.80545(11) 0.55682(15) 0.0144(2) Uani 1 1 d . . . . .
C10 C 0.35052(9) 0.80904(11) 0.51870(16) 0.0170(2) Uani 1 1 d . . . . .
H10 H 0.308706 0.837446 0.588190 0.020 Uiso 1 1 calc R U . . .
C11 C 0.32327(9) 0.77150(12) 0.38141(17) 0.0189(2) Uani 1 1 d . . . . .
H11 H 0.262550 0.774069 0.356439 0.023 Uiso 1 1 calc R U . . .
C12 C 0.38440(9) 0.72933(12) 0.27754(16) 0.0184(2) Uani 1 1 d . . . . .
H12 H 0.364483 0.707585 0.181413 0.022 Uiso 1 1 calc R U . . .
C13 C 0.47313(8) 0.71859(11) 0.31165(14) 0.0154(2) Uani 1 1 d . . . . .
C14 C 0.50272(9) 0.75648(11) 0.45545(14) 0.0145(2) Uani 1 1 d . . . . .
C15 C 0.44912(12) 0.91265(15) 0.94943(17) 0.0247(3) Uani 1 1 d . . . . .
H15A H 0.472365 0.838288 0.983617 0.037 Uiso 1 1 calc R U . . .
H15B H 0.401074 0.937096 1.014957 0.037 Uiso 1 1 calc R U . . .
H15C H 0.496094 0.970646 0.951492 0.037 Uiso 1 1 calc R U . . .
C16 C 0.37868(11) 1.01110(13) 0.74565(18) 0.0243(3) Uani 1 1 d . . . . .
H16A H 0.362001 1.004238 0.640773 0.036 Uiso 1 1 calc R U . . .
H16B H 0.422679 1.072396 0.756771 0.036 Uiso 1 1 calc R U . . .
H16C H 0.326554 1.030084 0.804982 0.036 Uiso 1 1 calc R U . . .

loop_
_atom_site_aniso_label
_atom_site_aniso_U_11
_atom_site_aniso_U_22
_atom_site_aniso_U_33
_atom_site_aniso_U_23
_atom_site_aniso_U_13
_atom_site_aniso_U_12
N1 0.0184(5) 0.0176(5) 0.0145(4) -0.0009(4) 0.0006(4) 0.0027(4)
C1 0.0175(5) 0.0142(5) 0.0151(5) -0.0012(4) -0.0004(4) -0.0004(4)
N2 0.0184(5) 0.0152(5) 0.0189(5) -0.0001(4) 0.0024(4) 0.0002(4)
C2 0.0209(6) 0.0213(6) 0.0201(6) 0.0046(5) 0.0018(5) -0.0016(5)
N3 0.0200(5) 0.0159(5) 0.0223(5) 0.0043(4) 0.0010(4) 0.0004(4)
C3 0.0233(7) 0.0200(6) 0.0353(8) -0.0034(6) 0.0078(6) 0.0049(5)
C6 0.0155(5) 0.0196(6) 0.0211(6) -0.0014(5) -0.0023(5) 0.0016(4)
N5 0.0207(5) 0.0175(5) 0.0152(5) -0.0024(4) 0.0029(4) 0.0021(4)
C5 0.0271(7) 0.0188(6) 0.0294(7) 0.0043(5) 0.0082(6) -0.0015(5)
N4 0.0147(5) 0.0171(5) 0.0193(5) -0.0015(4) 0.0001(4) 0.0013(4)
C4 0.0291(7) 0.0251(7) 0.0296(7) 0.0108(6) -0.0046(6) 0.0021(6)
C7 0.0180(5) 0.0185(5) 0.0172(5) -0.0018(4) -0.0023(4) 0.0006(4)
C8 0.0174(5) 0.0126(5) 0.0154(5) -0.0003(4) 0.0012(4) -0.0009(4)
C9 0.0153(5) 0.0126(5) 0.0154(5) -0.0003(4) 0.0009(4) 0.0004(4)
C10 0.0149(5) 0.0160(5) 0.0200(6) -0.0013(4) 0.0011(4) 0.0008(4)
C11 0.0158(6) 0.0191(6) 0.0217(6) -0.0021(5) -0.0025(5) 0.0015(4)
C12 0.0189(5) 0.0192(6) 0.0170(5) -0.0024(4) -0.0025(4) 0.0023(5)
C13 0.0170(5) 0.0147(5) 0.0144(5) 0.0007(4) 0.0003(4) 0.0017(4)
C14 0.0155(5) 0.0131(5) 0.0150(5) 0.0007(4) 0.0003(4) 0.0004(4)
C15 0.0301(7) 0.0275(7) 0.0165(6) -0.0045(5) 0.0017(5) 0.0017(6)
C16 0.0316(7) 0.0180(6) 0.0233(7) -0.0030(5) 0.0024(5) 0.0062(5)

loop_
_atom_type_symbol
_atom_type_description
_atom_type_scat_dispersion_real
_atom_type_scat_dispersion_imag
_atom_type_scat_source
C C 0.0033 0.0016 'International Tables Vol C Tables 4.2.6.8 and 6.1.1.4'
H H 0.0000 0.0000 'International Tables Vol C Tables 4.2.6.8 and 6.1.1.4'
N N 0.0061 0.0033 'International Tables Vol C Tables 4.2.6.8 and 6.1.1.4'

loop_
_geom_angle_atom_site_label_1
_geom_angle_atom_site_label_2
_geom_angle_atom_site_label_3
_geom_angle
_geom_angle_site_symmetry_1
_geom_angle_site_symmetry_3
_geom_angle_publ_flag
C1 N1 C13 122.16(12) . . ?
N1 C1 N3 126.71(13) . . ?
N1 C1 N2 118.69(12) . . ?
N3 C1 N2 114.40(12) . . ?
C1 N2 C2 118.82(12) . . ?
C1 N2 C3 121.42(12) . . ?
C2 N2 C3 115.10(12) . . ?
N2 C2 H2A 109.5 . . ?
N2 C2 H2B 109.5 . . ?
H2A C2 H2B 109.5 . . ?
N2 C2 H2C 109.5 . . ?
H2A C2 H2C 109.5 . . ?
H2B C2 H2C 109.5 . . ?
C1 N3 C4 121.52(12) . . ?
C1 N3 C5 120.37(12) . . ?
C4 N3 C5 114.54(13) . . ?
N2 C3 H3A 109.5 . . ?
N2 C3 H3B 109.5 . . ?
H3A C3 H3B 109.5 . . ?
N2 C3 H3C 109.5 . . ?
H3A C3 H3C 109.5 . . ?
H3B C3 H3C 109.5 . . ?
N4 C6 C7 125.14(13) . . ?
N4 C6 H6 117.4 . . ?
C7 C6 H6 117.4 . . ?
C8 N5 C15 115.42(12) . . ?
C8 N5 C16 114.76(11) . . ?
C15 N5 C16 110.17(12) . . ?
N3 C5 H5A 109.5 . . ?
N3 C5 H5B 109.5 . . ?
H5A C5 H5B 109.5 . . ?
N3 C5 H5C 109.5 . . ?
H5A C5 H5C 109.5 . . ?
H5B C5 H5C 109.5 . . ?
C6 N4 C14 116.56(12) . . ?
N3 C4 H4A 109.5 . . ?
N3 C4 H4B 109.5 . . ?
H4A C4 H4B 109.5 . . ?
N3 C4 H4C 109.5 . . ?
H4A C4 H4C 109.5 . . ?
H4B C4 H4C 109.5 . . ?
C8 C7 C6 119.52(12) . . ?
C8 C7 H7 120.2 . . ?
C6 C7 H7 120.2 . . ?
C7 C8 N5 122.71(12) . . ?
C7 C8 C9 117.52(12) . . ?
N5 C8 C9 119.73(12) . . ?
C10 C9 C14 119.67(12) . . ?
C10 C9 C8 122.55(12) . . ?
C14 C9 C8 117.77(12) . . ?
C11 C10 C9 120.05(12) . . ?
C11 C10 H10 120.0 . . ?
C9 C10 H10 120.0 . . ?
C10 C11 C12 120.58(13) . . ?
C10 C11 H11 119.7 . . ?
C12 C11 H11 119.7 . . ?
C13 C12 C11 121.75(13) . . ?
C13 C12 H12 119.1 . . ?
C11 C12 H12 119.1 . . ?
C12 C13 N1 119.49(12) . . ?
C12 C13 C14 118.37(12) . . ?
N1 C13 C14 121.91(12) . . ?
N4 C14 C9 123.29(12) . . ?
N4 C14 C13 117.30(11) . . ?
C9 C14 C13 119.41(12) . . ?
N5 C15 H15A 109.5 . . ?
N5 C15 H15B 109.5 . . ?
H15A C15 H15B 109.5 . . ?
N5 C15 H15C 109.5 . . ?
H15A C15 H15C 109.5 . . ?
H15B C15 H15C 109.5 . . ?
N5 C16 H16A 109.5 . . ?
N5 C16 H16B 109.5 . . ?
H16A C16 H16B 109.5 . . ?
N5 C16 H16C 109.5 . . ?
H16A C16 H16C 109.5 . . ?
H16B C16 H16C 109.5 . . ?

loop_
_geom_bond_atom_site_label_1
_geom_bond_atom_site_label_2
_geom_bond_distance
_geom_bond_site_symmetry_2
_geom_bond_publ_flag
N1 C1 1.3009(17) . ?
N1 C13 1.3921(17) . ?
C1 N3 1.3772(17) . ?
C1 N2 1.3777(18) . ?
N2 C2 1.4438(18) . ?
N2 C3 1.4534(19) . ?
C2 H2A 0.9800 . ?
C2 H2B 0.9800 . ?
C2 H2C 0.9800 . ?
N3 C4 1.451(2) . ?
N3 C5 1.451(2) . ?
C3 H3A 0.9800 . ?
C3 H3B 0.9800 . ?
C3 H3C 0.9800 . ?
C6 N4 1.3199(18) . ?
C6 C7 1.4063(19) . ?
C6 H6 0.9500 . ?
N5 C8 1.4042(17) . ?
N5 C15 1.463(2) . ?
N5 C16 1.4747(19) . ?
C5 H5A 0.9800 . ?
C5 H5B 0.9800 . ?
C5 H5C 0.9800 . ?
N4 C14 1.3688(17) . ?
C4 H4A 0.9800 . ?
C4 H4B 0.9800 . ?
C4 H4C 0.9800 . ?
C7 C8 1.3826(19) . ?
C7 H7 0.9500 . ?
C8 C9 1.4378(18) . ?
C9 C10 1.4174(18) . ?
C9 C14 1.4255(18) . ?
C10 C11 1.373(2) . ?
C10 H10 0.9500 . ?
C11 C12 1.405(2) . ?
C11 H11 0.9500 . ?
C12 C13 1.3882(18) . ?
C12 H12 0.9500 . ?
C13 C14 1.4379(18) . ?
C15 H15A 0.9800 . ?
C15 H15B 0.9800 . ?
C15 H15C 0.9800 . ?
C16 H16A 0.9800 . ?
C16 H16B 0.9800 . ?
C16 H16C 0.9800 . ?

loop_
_geom_torsion_atom_site_label_1
_geom_torsion_atom_site_label_2
_geom_torsion_atom_site_label_3
_geom_torsion_atom_site_label_4
_geom_torsion
_geom_torsion_site_symmetry_1
_geom_torsion_site_symmetry_2
_geom_torsion_site_symmetry_3
_geom_torsion_site_symmetry_4
_geom_torsion_publ_flag
C13 N1 C1 N3 30.2(2) . . . . ?
C13 N1 C1 N2 -155.21(13) . . . . ?
N1 C1 N2 C2 13.89(19) . . . . ?
N3 C1 N2 C2 -170.89(12) . . . . ?
N1 C1 N2 C3 -140.75(15) . . . . ?
N3 C1 N2 C3 34.47(19) . . . . ?
N1 C1 N3 C4 -138.91(16) . . . . ?
N2 C1 N3 C4 46.32(19) . . . . ?
N1 C1 N3 C5 18.6(2) . . . . ?
N2 C1 N3 C5 -156.16(13) . . . . ?
C7 C6 N4 C14 -3.1(2) . . . . ?
N4 C6 C7 C8 0.4(2) . . . . ?
C6 C7 C8 N5 -178.45(13) . . . . ?
C6 C7 C8 C9 3.58(19) . . . . ?
C15 N5 C8 C7 -13.23(19) . . . . ?
C16 N5 C8 C7 116.53(15) . . . . ?
C15 N5 C8 C9 164.69(12) . . . . ?
C16 N5 C8 C9 -65.55(16) . . . . ?
C7 C8 C9 C10 173.81(12) . . . . ?
N5 C8 C9 C10 -4.22(19) . . . . ?
C7 C8 C9 C14 -4.72(17) . . . . ?
N5 C8 C9 C14 177.25(12) . . . . ?
C14 C9 C10 C11 -3.7(2) . . . . ?
C8 C9 C10 C11 177.83(12) . . . . ?
C9 C10 C11 C12 0.0(2) . . . . ?
C10 C11 C12 C13 3.2(2) . . . . ?
C11 C12 C13 N1 -177.16(13) . . . . ?
C11 C12 C13 C14 -2.6(2) . . . . ?
C1 N1 C13 C12 -132.94(14) . . . . ?
C1 N1 C13 C14 52.69(19) . . . . ?
C6 N4 C14 C9 1.65(19) . . . . ?
C6 N4 C14 C13 -178.94(12) . . . . ?
C10 C9 C14 N4 -176.38(12) . . . . ?
C8 C9 C14 N4 2.20(18) . . . . ?
C10 C9 C14 C13 4.23(18) . . . . ?
C8 C9 C14 C13 -177.20(11) . . . . ?
C12 C13 C14 N4 179.43(12) . . . . ?
N1 C13 C14 N4 -6.13(18) . . . . ?
C12 C13 C14 C9 -1.14(18) . . . . ?
N1 C13 C14 C9 173.30(12) . . . . ?
